data_4328280
loop_
_publ_author_name
'Yu-Hong Wang'
'Wen Luo'
'Jian-Bing Jiang'
'Guo-Qing Bian'
'Qin-Yu Zhu'
'Jie Dai'

_publ_section_title
;
 A Wheel-Shaped Indium-Telluride Nanocluster [In18Te30(dach)6]6-: Its
 Formation and Structure
;
_journal_name_full 'Inorganic Chemistry'
_journal_page_first 1219
_journal_page_last 1221
_journal_paper_doi 10.1021/ic202490q
_journal_volume 51
_journal_year 2012
_chemical_formula_sum 'C36 H88 In5 Mn2 N12 O2 Te10'
_chemical_formula_weight 2681.15
_chemical_name_systematic
; 
 ? 
;
_space_group_IT_number 14
_symmetry_cell_setting monoclinic
_symmetry_space_group_name_Hall '-P 2yn'
_symmetry_space_group_name_H-M 'P 1 21/n 1'
_atom_sites_solution_hydrogens geom
_atom_sites_solution_primary direct
_atom_sites_solution_secondary difmap
_audit_creation_method SHELXL-97
_cell_angle_alpha 90.00
_cell_angle_beta 105.545(2)
_cell_angle_gamma 90.00
_cell_formula_units_Z 4
_cell_length_a 14.0828(10)
_cell_length_b 29.6541(19)
_cell_length_c 17.4065(12)
_cell_measurement_reflns_used 26211
_cell_measurement_temperature 223(2)
_cell_measurement_theta_max 27.5
_cell_measurement_theta_min 3.0
_cell_volume 7003.3(8)
_computing_structure_refinement 'SHELXL-97 (Sheldrick, 1997)'
_computing_structure_solution 'SHELXS-97 (Sheldrick, 1990)'
_diffrn_ambient_temperature 223(2)
_diffrn_detector_area_resol_mean 14.63
_diffrn_measured_fraction_theta_full 0.990
_diffrn_measured_fraction_theta_max 0.990
_diffrn_measurement_device_type 'Rigaku Saturn'
_diffrn_measurement_method \w
_diffrn_radiation_monochromator graphite
_diffrn_radiation_source 'fine-focus sealed tube'
_diffrn_radiation_type MoK\a
_diffrn_radiation_wavelength 0.71075
_diffrn_reflns_av_R_equivalents 0.0943
_diffrn_reflns_av_sigmaI/netI 0.1180
_diffrn_reflns_limit_h_max 16
_diffrn_reflns_limit_h_min -12
_diffrn_reflns_limit_k_max 35
_diffrn_reflns_limit_k_min -32
_diffrn_reflns_limit_l_max 20
_diffrn_reflns_limit_l_min -18
_diffrn_reflns_number 34658
_diffrn_reflns_theta_full 25.00
_diffrn_reflns_theta_max 25.00
_diffrn_reflns_theta_min 3.00
_exptl_absorpt_coefficient_mu 6.084
_exptl_absorpt_correction_T_max 0.6754
_exptl_absorpt_correction_T_min 0.4830
_exptl_absorpt_correction_type multi-scan
_exptl_absorpt_process_details 'Jacobson, R. (1998) Private communication'
_exptl_crystal_colour Red
_exptl_crystal_density_diffrn 2.528
_exptl_crystal_description Block
_exptl_crystal_F_000 4844
_exptl_crystal_size_max 0.14
_exptl_crystal_size_mid 0.10
_exptl_crystal_size_min 0.07
_refine_diff_density_max 1.732
_refine_diff_density_min -1.253
_refine_diff_density_rms 0.233
_refine_ls_extinction_method none
_refine_ls_goodness_of_fit_ref 1.117
_refine_ls_hydrogen_treatment constr
_refine_ls_matrix_type full
_refine_ls_number_parameters 600
_refine_ls_number_reflns 12212
_refine_ls_number_restraints 396
_refine_ls_restrained_S_all 1.112
_refine_ls_R_factor_all 0.1389
_refine_ls_R_factor_gt 0.0889
_refine_ls_shift/su_max 0.004
_refine_ls_shift/su_mean 0.000
_refine_ls_structure_factor_coef Fsqd
_refine_ls_weighting_details 'calc w=1/[\s^2^(Fo^2^)+(0.0286P)^2^+85.7124P] where P=(Fo^2^+2Fc^2^)/3'
_refine_ls_weighting_scheme calc
_refine_ls_wR_factor_gt 0.1335
_refine_ls_wR_factor_ref 0.1534
_reflns_number_gt 8051
_reflns_number_total 12212
_reflns_threshold_expression >2sigma(I)
_cod_data_source_file ic202490q_si_002_2.cif
_cod_data_source_block l
_cod_original_sg_symbol_Hall '-P 2yn   '
_cod_original_sg_symbol_H-M 'P 21/n '
_cod_database_code 4328280

loop_
_symmetry_equiv_pos_as_xyz
'x, y, z'
'-x+1/2, y+1/2, -z+1/2'
'-x, -y, -z'
'x-1/2, -y-1/2, z-1/2'

loop_
_atom_site_label
_atom_site_type_symbol
_atom_site_fract_x
_atom_site_fract_y
_atom_site_fract_z
_atom_site_U_iso_or_equiv
_atom_site_adp_type
_atom_site_occupancy
_atom_site_symmetry_multiplicity
_atom_site_calc_flag
_atom_site_refinement_flags
In1 In 1.02130(10) 0.18431(4) 1.07524(7) 0.0383(3) Uani 1 1 d .
In2 In 1.23853(10) 0.29640(4) 1.15367(7) 0.0385(3) Uani 1 1 d .
In3 In 0.93697(10) 0.20660(4) 0.84160(7) 0.0377(3) Uani 1 1 d .
In4 In 0.97296(10) 0.31684(4) 0.99511(8) 0.0409(3) Uani 1 1 d .
In5 In 0.74608(10) 0.32690(4) 0.78390(8) 0.0407(3) Uani 1 1 d .
Mn1 Mn 0.2982(3) -0.00390(12) 0.2029(2) 0.0728(11) Uani 1 1 d .
Mn2 Mn -0.0044(3) 0.27314(12) 0.4449(2) 0.0639(10) Uani 1 1 d U
Te1 Te 1.20715(9) 0.21814(4) 1.05305(7) 0.0375(3) Uani 1 1 d .
Te2 Te 0.96199(11) 0.13199(4) 0.94012(8) 0.0496(4) Uani 1 1 d .
Te3 Te 0.89381(12) 0.25400(5) 1.07536(10) 0.0625(4) Uani 1 1 d .
Te4 Te 1.12102(12) 0.36807(4) 1.09357(9) 0.0611(4) Uani 1 1 d .
Te5 Te 0.93467(10) 0.18057(4) 0.68836(7) 0.0427(3) Uani 1 1 d .
Te6 Te 1.06905(9) 0.27597(4) 0.89417(7) 0.0410(3) Uani 1 1 d .
Te7 Te 0.73295(9) 0.23281(4) 0.80822(7) 0.0410(3) Uani 1 1 d .
Te8 Te 0.82501(11) 0.37531(4) 0.91996(8) 0.0526(4) Uani 1 1 d .
Te9 Te 0.55870(10) 0.36145(5) 0.71795(7) 0.0493(4) Uani 1 1 d .
Te10 Te 1.34507(10) 0.16704(4) 1.16695(8) 0.0466(3) Uani 1 1 d .
N1 N 0.2060(18) -0.0631(6) 0.2313(14) 0.090(7) Uani 1 1 d .
N2 N 0.2316(17) 0.0249(6) 0.2979(13) 0.084(7) Uani 1 1 d .
N3 N 0.4240(19) 0.0473(8) 0.2339(15) 0.104(7) Uani 1 1 d U
N4 N 0.4366(16) -0.0466(7) 0.2556(13) 0.085(6) Uani 1 1 d U
N5 N 0.262(2) -0.0341(9) 0.0766(14) 0.127(8) Uani 1 1 d DU
N6 N 0.2076(17) 0.0513(7) 0.1209(12) 0.091(6) Uani 1 1 d DU
N7 N -0.1180(17) 0.2156(8) 0.4453(13) 0.094(6) Uani 1 1 d U
N8 N 0.0825(17) 0.2093(8) 0.4356(15) 0.100(8) Uani 1 1 d .
N9 N 0.0337(15) 0.2752(8) 0.5802(11) 0.082(6) Uani 1 1 d U
N10 N 0.1253(15) 0.3207(7) 0.4761(11) 0.075(5) Uani 1 1 d U
N11 N -0.048(3) 0.2859(12) 0.3131(17) 0.158(9) Uani 1 1 d U
N12 N -0.124(2) 0.3264(10) 0.430(2) 0.154(9) Uani 1 1 d DU
C1 C 0.147(3) -0.0489(11) 0.2883(19) 0.106(10) Uani 1 1 d .
H1 H 0.1436 -0.0745 0.3230 0.127 Uiso 1 1 calc R
C2 C 0.050(3) -0.0383(11) 0.2417(17) 0.115(11) Uani 1 1 d .
H2A H 0.0229 -0.0645 0.2098 0.138 Uiso 1 1 calc R
H2B H 0.0541 -0.0141 0.2052 0.138 Uiso 1 1 calc R
C3 C -0.025(3) -0.0233(11) 0.2934(19) 0.122(9) Uani 1 1 d U
H3A H -0.0882 -0.0141 0.2583 0.146 Uiso 1 1 calc R
H3B H -0.0366 -0.0482 0.3261 0.146 Uiso 1 1 calc R
C4 C 0.023(3) 0.0156(12) 0.3451(19) 0.126(8) Uani 1 1 d U
H4A H 0.0222 0.0419 0.3119 0.152 Uiso 1 1 calc R
H4B H -0.0150 0.0227 0.3826 0.152 Uiso 1 1 calc R
C5 C 0.127(2) 0.0053(12) 0.3902(19) 0.125(8) Uani 1 1 d DU
H5A H 0.1264 -0.0178 0.4296 0.150 Uiso 1 1 calc R
H5B H 0.1562 0.0322 0.4187 0.150 Uiso 1 1 calc R
C6 C 0.190(2) -0.0105(10) 0.3383(17) 0.108(9) Uani 1 1 d DU
H6 H 0.2484 -0.0233 0.3763 0.130 Uiso 1 1 calc R
C7 C 0.503(3) 0.0298(12) 0.299(2) 0.135(8) Uani 1 1 d U
H7 H 0.4635 0.0301 0.3373 0.162 Uiso 1 1 calc R
C8 C 0.578(3) 0.0606(12) 0.347(2) 0.145(9) Uani 1 1 d U
H8A H 0.6169 0.0722 0.3125 0.174 Uiso 1 1 calc R
H8B H 0.5445 0.0860 0.3625 0.174 Uiso 1 1 calc R
C9 C 0.641(3) 0.0427(14) 0.413(2) 0.157(11) Uani 1 1 d U
H9A H 0.6141 0.0484 0.4581 0.189 Uiso 1 1 calc R
H9B H 0.7031 0.0591 0.4235 0.189 Uiso 1 1 calc R
C10 C 0.664(3) -0.0064(13) 0.413(2) 0.162(11) Uani 1 1 d U
H10A H 0.6769 -0.0167 0.4681 0.194 Uiso 1 1 calc R
H10B H 0.7263 -0.0090 0.3992 0.194 Uiso 1 1 calc R
C11 C 0.593(3) -0.0402(12) 0.362(2) 0.146(9) Uani 1 1 d U
H11A H 0.6289 -0.0600 0.3349 0.176 Uiso 1 1 calc R
H11B H 0.5635 -0.0586 0.3951 0.176 Uiso 1 1 calc R
C12 C 0.517(2) -0.0177(10) 0.304(2) 0.122(8) Uani 1 1 d U
H12 H 0.5544 -0.0181 0.2633 0.147 Uiso 1 1 calc R
C13 C 0.162(2) -0.0136(10) 0.027(2) 0.138(7) Uani 1 1 d DU
H13 H 0.1301 -0.0154 0.0703 0.165 Uiso 1 1 calc R
C14 C 0.065(2) -0.0074(14) -0.039(2) 0.161(9) Uani 1 1 d DU
H14A H 0.0466 0.0234 -0.0551 0.193 Uiso 1 1 calc R
H14B H 0.0103 -0.0261 -0.0356 0.193 Uiso 1 1 calc R
C15 C 0.145(3) -0.0302(13) -0.078(2) 0.139(8) Uani 1 1 d U
H15A H 0.1735 -0.0560 -0.0456 0.167 Uiso 1 1 calc R
H15B H 0.1114 -0.0412 -0.1305 0.167 Uiso 1 1 calc R
C16 C 0.226(3) 0.0009(12) -0.084(2) 0.141(8) Uani 1 1 d DU
H16A H 0.2060 0.0174 -0.1342 0.169 Uiso 1 1 calc R
H16B H 0.2840 -0.0168 -0.0853 0.169 Uiso 1 1 calc R
C17 C 0.255(3) 0.0351(13) -0.014(2) 0.151(8) Uani 1 1 d DU
H17A H 0.3192 0.0271 0.0199 0.181 Uiso 1 1 calc R
H17B H 0.2599 0.0649 -0.0355 0.181 Uiso 1 1 calc R
C18 C 0.182(2) 0.0365(10) 0.0354(14) 0.116(7) Uani 1 1 d DU
H18 H 0.1229 0.0528 0.0058 0.139 Uiso 1 1 calc R
C19 C -0.078(2) 0.1737(9) 0.422(2) 0.108(7) Uani 1 1 d DU
H19 H -0.0857 0.1740 0.3641 0.129 Uiso 1 1 calc R
C20 C -0.138(2) 0.1372(9) 0.442(2) 0.133(9) Uani 1 1 d DU
H20A H -0.1635 0.1481 0.4852 0.160 Uiso 1 1 calc R
H20B H -0.1949 0.1332 0.3962 0.160 Uiso 1 1 calc R
C21 C -0.097(2) 0.0929(11) 0.465(2) 0.140(10) Uani 1 1 d DU
H21A H -0.1055 0.0742 0.4175 0.168 Uiso 1 1 calc R
H21B H -0.1313 0.0785 0.4997 0.168 Uiso 1 1 calc R
C22 C 0.007(2) 0.0974(13) 0.505(2) 0.155(11) Uani 1 1 d DU
H22A H 0.0103 0.1013 0.5612 0.186 Uiso 1 1 calc R
H22B H 0.0358 0.0680 0.5011 0.186 Uiso 1 1 calc R
C23 C 0.077(3) 0.1298(11) 0.489(3) 0.162(10) Uani 1 1 d DU
H23A H 0.1306 0.1343 0.5369 0.194 Uiso 1 1 calc R
H23B H 0.1047 0.1182 0.4477 0.194 Uiso 1 1 calc R
C24 C 0.028(2) 0.1724(13) 0.464(3) 0.153(11) Uani 1 1 d DU
H24 H 0.0258 0.1847 0.5158 0.183 Uiso 1 1 calc R
C25 C 0.118(2) 0.3029(11) 0.6126(13) 0.112(7) Uani 1 1 d DU
H25 H 0.1664 0.2785 0.6166 0.135 Uiso 1 1 calc R
C26 C 0.142(2) 0.3115(11) 0.6973(14) 0.115(7) Uani 1 1 d DU
H26A H 0.0836 0.3215 0.7113 0.138 Uiso 1 1 calc R
H26B H 0.1643 0.2837 0.7259 0.138 Uiso 1 1 calc R
C27 C 0.217(3) 0.3449(12) 0.7219(18) 0.137(8) Uani 1 1 d DU
H27A H 0.2745 0.3288 0.7536 0.165 Uiso 1 1 calc R
H27B H 0.1954 0.3641 0.7589 0.165 Uiso 1 1 calc R
C28 C 0.255(3) 0.3749(11) 0.6734(14) 0.125(8) Uani 1 1 d DU
H28A H 0.3262 0.3759 0.6932 0.150 Uiso 1 1 calc R
H28B H 0.2300 0.4049 0.6783 0.150 Uiso 1 1 calc R
C29 C 0.229(2) 0.3625(10) 0.5904(14) 0.106(7) Uani 1 1 d DU
H29A H 0.2096 0.3899 0.5600 0.127 Uiso 1 1 calc R
H29B H 0.2893 0.3522 0.5788 0.127 Uiso 1 1 calc R
C30 C 0.155(2) 0.3294(9) 0.5581(14) 0.093(7) Uani 1 1 d DU
H30 H 0.1022 0.3517 0.5534 0.111 Uiso 1 1 calc R
C31 C -0.127(4) 0.3180(18) 0.295(3) 0.190(9) Uani 1 1 d DU
H31 H -0.1729 0.2953 0.2652 0.228 Uiso 1 1 calc R
C32 C -0.149(4) 0.3481(17) 0.225(3) 0.208(11) Uani 1 1 d DU
H32A H -0.0910 0.3664 0.2289 0.249 Uiso 1 1 calc R
H32B H -0.1581 0.3293 0.1783 0.249 Uiso 1 1 calc R
C33 C -0.233(4) 0.3788(19) 0.211(3) 0.221(14) Uani 1 1 d DU
H33A H -0.2092 0.4095 0.2196 0.265 Uiso 1 1 calc R
H33B H -0.2711 0.3761 0.1557 0.265 Uiso 1 1 calc R
C34 C -0.298(3) 0.370(2) 0.262(3) 0.25(3) Uani 1 1 d DU
H34A H -0.3400 0.3965 0.2581 0.300 Uiso 1 1 calc R
H34B H -0.3407 0.3454 0.2379 0.300 Uiso 1 1 calc R
C35 C -0.260(4) 0.3598(17) 0.346(3) 0.210(13) Uani 1 1 d DU
H35A H -0.3131 0.3494 0.3678 0.252 Uiso 1 1 calc R
H35B H -0.2304 0.3862 0.3754 0.252 Uiso 1 1 calc R
C36 C -0.187(3) 0.3243(17) 0.350(2) 0.189(9) Uani 1 1 d DU
H36 H -0.2238 0.2960 0.3482 0.227 Uiso 1 1 calc R
O1 O 0.9891(7) 0.5743(3) 0.5792(5) 0.015(2) Uiso 1 1 d .
O2 O 0.5206(14) 0.0360(6) 0.0986(11) 0.102(6) Uani 1 1 d .

loop_
_atom_site_aniso_label
_atom_site_aniso_U_11
_atom_site_aniso_U_22
_atom_site_aniso_U_33
_atom_site_aniso_U_23
_atom_site_aniso_U_13
_atom_site_aniso_U_12
In1 0.0380(8) 0.0428(8) 0.0325(7) 0.0010(6) 0.0069(6) -0.0039(6)
In2 0.0410(9) 0.0372(7) 0.0339(7) -0.0003(6) 0.0044(6) 0.0002(6)
In3 0.0410(9) 0.0383(7) 0.0316(7) -0.0021(6) 0.0057(6) 0.0021(6)
In4 0.0432(9) 0.0391(7) 0.0370(7) -0.0022(6) 0.0047(6) 0.0037(6)
In5 0.0413(9) 0.0421(8) 0.0359(7) -0.0035(6) 0.0058(6) 0.0032(6)
Mn1 0.100(3) 0.053(2) 0.059(2) -0.0011(19) 0.011(2) 0.012(2)
Mn2 0.062(2) 0.066(2) 0.071(2) -0.0027(19) 0.0300(19) 0.0047(18)
Te1 0.0399(8) 0.0397(7) 0.0344(7) -0.0028(6) 0.0123(6) -0.0033(6)
Te2 0.0667(10) 0.0368(7) 0.0375(7) -0.0008(6) 0.0005(7) -0.0048(6)
Te3 0.0659(11) 0.0565(9) 0.0784(11) 0.0081(8) 0.0423(9) 0.0102(8)
Te4 0.0665(11) 0.0373(7) 0.0605(9) -0.0094(7) -0.0157(8) 0.0068(7)
Te5 0.0448(8) 0.0483(8) 0.0353(7) -0.0049(6) 0.0109(6) 0.0072(6)
Te6 0.0412(8) 0.0437(7) 0.0373(7) -0.0025(6) 0.0091(6) -0.0027(6)
Te7 0.0393(8) 0.0458(7) 0.0393(7) 0.0025(6) 0.0131(6) 0.0036(6)
Te8 0.0604(10) 0.0460(8) 0.0421(8) -0.0090(7) -0.0025(7) 0.0169(7)
Te9 0.0467(9) 0.0604(9) 0.0365(7) -0.0094(7) 0.0038(6) 0.0153(7)
Te10 0.0456(9) 0.0461(8) 0.0502(8) 0.0084(7) 0.0163(7) 0.0083(6)
N1 0.11(2) 0.051(12) 0.104(18) -0.014(12) 0.024(15) -0.011(12)
N2 0.113(19) 0.050(11) 0.094(16) -0.014(12) 0.037(14) -0.022(12)
N3 0.123(17) 0.080(13) 0.103(15) 0.020(12) 0.019(13) -0.003(12)
N4 0.074(14) 0.069(12) 0.099(14) 0.013(11) 0.003(11) -0.010(10)
N5 0.164(17) 0.126(15) 0.084(14) -0.019(13) 0.021(13) 0.071(14)
N6 0.119(15) 0.072(12) 0.082(12) 0.010(11) 0.028(12) 0.027(11)
N7 0.108(16) 0.086(13) 0.095(14) 0.002(12) 0.040(12) -0.038(12)
N8 0.076(17) 0.098(17) 0.13(2) -0.008(16) 0.033(15) 0.020(14)
N9 0.069(12) 0.126(15) 0.058(11) -0.003(11) 0.030(10) -0.020(11)
N10 0.086(14) 0.090(13) 0.054(10) -0.007(10) 0.026(10) -0.025(11)
N11 0.173(19) 0.21(2) 0.117(16) 0.022(16) 0.077(15) 0.054(16)
N12 0.158(19) 0.156(18) 0.182(19) 0.030(18) 0.103(16) 0.078(14)
C1 0.11(3) 0.11(3) 0.08(2) -0.03(2) 0.00(2) -0.03(2)
C2 0.14(3) 0.12(3) 0.07(2) 0.000(19) 0.01(2) 0.03(2)
C3 0.13(2) 0.14(2) 0.104(19) -0.027(16) 0.040(17) -0.047(18)
C4 0.127(18) 0.153(19) 0.104(17) -0.027(14) 0.040(14) -0.051(17)
C5 0.132(19) 0.148(18) 0.097(17) -0.032(14) 0.034(13) -0.064(16)
C6 0.12(2) 0.126(19) 0.081(17) -0.023(15) 0.033(14) -0.080(16)
C7 0.133(15) 0.110(13) 0.142(14) -0.002(12) 0.001(11) -0.007(11)
C8 0.138(17) 0.122(16) 0.155(17) -0.011(15) 0.004(14) -0.016(14)
C9 0.155(17) 0.147(16) 0.152(17) -0.019(14) 0.010(13) -0.008(14)
C10 0.145(17) 0.149(16) 0.161(17) 0.014(14) -0.012(13) -0.019(14)
C11 0.129(17) 0.126(16) 0.150(17) 0.032(15) -0.023(14) -0.023(14)
C12 0.101(16) 0.092(15) 0.145(17) 0.019(14) -0.019(13) -0.019(12)
C13 0.154(12) 0.133(11) 0.116(11) 0.004(11) 0.019(10) 0.024(11)
C14 0.159(13) 0.159(13) 0.154(13) 0.004(12) 0.025(11) 0.012(12)
C15 0.147(13) 0.137(13) 0.125(13) -0.007(11) 0.022(11) 0.005(11)
C16 0.136(13) 0.165(14) 0.123(13) -0.012(11) 0.037(11) 0.002(11)
C17 0.145(13) 0.162(13) 0.143(13) -0.012(11) 0.037(11) 0.007(12)
C18 0.137(13) 0.111(11) 0.095(11) -0.002(12) 0.025(11) 0.034(12)
C19 0.114(16) 0.083(13) 0.121(15) 0.005(13) 0.022(13) -0.048(12)
C20 0.126(16) 0.109(14) 0.150(16) 0.010(14) 0.013(14) -0.060(13)
C21 0.136(16) 0.130(15) 0.154(16) 0.018(14) 0.036(13) -0.028(14)
C22 0.158(17) 0.159(17) 0.151(17) 0.040(14) 0.049(14) -0.003(14)
C23 0.149(18) 0.166(18) 0.176(18) 0.050(16) 0.051(16) 0.004(15)
C24 0.139(17) 0.142(17) 0.181(17) 0.023(15) 0.049(14) -0.007(14)
C25 0.104(12) 0.150(14) 0.081(11) -0.006(11) 0.022(11) -0.041(11)
C26 0.111(15) 0.164(17) 0.070(12) -0.017(13) 0.023(12) -0.044(13)
C27 0.139(17) 0.181(18) 0.089(14) -0.025(14) 0.024(13) -0.060(14)
C28 0.126(16) 0.142(17) 0.095(14) -0.019(14) 0.007(14) -0.057(14)
C29 0.106(15) 0.112(15) 0.088(13) -0.012(13) 0.006(13) -0.039(12)
C30 0.112(15) 0.098(14) 0.060(11) 0.002(12) 0.008(12) -0.039(12)
C31 0.190(14) 0.211(14) 0.179(13) 0.021(12) 0.067(11) 0.041(12)
C32 0.212(16) 0.212(16) 0.203(15) 0.014(12) 0.061(13) 0.028(13)
C33 0.216(19) 0.221(19) 0.218(18) 0.019(15) 0.047(14) 0.027(14)
C34 0.06(3) 0.42(9) 0.24(6) 0.02(6) -0.01(3) 0.04(4)
C35 0.203(18) 0.213(18) 0.219(18) 0.014(15) 0.068(15) 0.042(14)
C36 0.185(17) 0.202(16) 0.198(16) 0.024(15) 0.079(13) 0.055(13)
O2 0.100(16) 0.093(13) 0.108(15) -0.004(12) 0.022(12) -0.016(11)

loop_
_atom_type_symbol
_atom_type_description
_atom_type_scat_dispersion_real
_atom_type_scat_dispersion_imag
_atom_type_scat_source
C C 0.0033 0.0016 'International Tables Vol C Tables 4.2.6.8 and 6.1.1.4'
H H 0.0000 0.0000 'International Tables Vol C Tables 4.2.6.8 and 6.1.1.4'
N N 0.0061 0.0033 'International Tables Vol C Tables 4.2.6.8 and 6.1.1.4'
O O 0.0106 0.0060 'International Tables Vol C Tables 4.2.6.8 and 6.1.1.4'
Te Te -0.5308 1.6751 'International Tables Vol C Tables 4.2.6.8 and 6.1.1.4'
In In -0.7276 1.3100 'International Tables Vol C Tables 4.2.6.8 and 6.1.1.4'
Mn Mn 0.3368 0.7283 'International Tables Vol C Tables 4.2.6.8 and 6.1.1.4'

loop_
_geom_angle_atom_site_label_1
_geom_angle_atom_site_label_2
_geom_angle_atom_site_label_3
_geom_angle
_geom_angle_site_symmetry_1
_geom_angle_site_symmetry_3
Te3 In1 Te2 112.15(6) . .
Te3 In1 Te9 109.76(6) . 4_666
Te2 In1 Te9 115.69(6) . 4_666
Te3 In1 Te1 110.58(6) . .
Te2 In1 Te1 99.08(6) . .
Te9 In1 Te1 109.06(6) 4_666 .
Te4 In2 Te5 111.19(6) . 4_666
Te4 In2 Te7 115.62(6) . 4_666
Te5 In2 Te7 98.54(5) 4_666 4_666
Te4 In2 Te1 114.72(6) . .
Te5 In2 Te1 108.43(6) 4_666 .
Te7 In2 Te1 106.97(5) 4_666 .
Te6 In3 Te2 115.37(6) . .
Te6 In3 Te5 111.11(6) . .
Te2 In3 Te5 109.95(6) . .
Te6 In3 Te7 114.38(6) . .
Te2 In3 Te7 107.19(6) . .
Te5 In3 Te7 97.32(5) . .
Te3 In4 Te8 108.11(7) . .
Te3 In4 Te6 111.15(6) . .
Te8 In4 Te6 114.22(6) . .
Te3 In4 Te4 113.53(7) . .
Te8 In4 Te4 107.24(6) . .
Te6 In4 Te4 102.58(6) . .
Te8 In5 Te10 115.79(7) . 4_565
Te8 In5 Te9 106.55(6) . .
Te10 In5 Te9 106.41(6) 4_565 .
Te8 In5 Te7 114.48(6) . .
Te10 In5 Te7 103.87(6) 4_565 .
Te9 In5 Te7 109.40(6) . .
N2 Mn1 N3 91.4(8) . .
N2 Mn1 N4 112.7(8) . .
N3 Mn1 N4 75.6(8) . .
N2 Mn1 N5 144.4(9) . .
N3 Mn1 N5 116.2(10) . .
N4 Mn1 N5 96.5(8) . .
N2 Mn1 N1 76.4(8) . .
N3 Mn1 N1 153.8(8) . .
N4 Mn1 N1 87.8(8) . .
N5 Mn1 N1 85.3(10) . .
N2 Mn1 N6 85.2(8) . .
N3 Mn1 N6 86.6(8) . .
N4 Mn1 N6 154.6(8) . .
N5 Mn1 N6 75.1(8) . .
N1 Mn1 N6 114.8(9) . .
N11 Mn2 N10 97.2(11) . .
N11 Mn2 N12 76.8(12) . .
N10 Mn2 N12 96.8(11) . .
N11 Mn2 N9 168.4(11) . .
N10 Mn2 N9 77.4(7) . .
N12 Mn2 N9 93.5(10) . .
N11 Mn2 N8 94.3(10) . .
N10 Mn2 N8 96.9(8) . .
N12 Mn2 N8 164.4(12) . .
N9 Mn2 N8 96.5(9) . .
N11 Mn2 N7 97.2(11) . .
N10 Mn2 N7 164.8(8) . .
N12 Mn2 N7 91.2(11) . .
N9 Mn2 N7 89.3(8) . .
N8 Mn2 N7 77.1(9) . .
Te10 Te1 In2 92.35(5) . .
Te10 Te1 In1 101.26(5) . .
In2 Te1 In1 101.17(5) . .
In1 Te2 In3 92.17(5) . .
In1 Te3 In4 99.01(6) . .
In2 Te4 In4 95.09(6) . .
In2 Te5 In3 83.92(5) 4_565 .
In3 Te6 In4 97.82(6) . .
In5 Te7 In2 97.98(5) . 4_565
In5 Te7 In3 101.20(6) . .
In2 Te7 In3 80.21(5) 4_565 .
In5 Te8 In4 99.25(6) . .
In1 Te9 In5 97.00(5) 4_565 .
In5 Te10 Te1 95.43(5) 4_666 .
C1 N1 Mn1 111.5(16) . .
C6 N2 Mn1 112.0(15) . .
C7 N3 Mn1 109.4(19) . .
C12 N4 Mn1 110.3(17) . .
C13 N5 Mn1 108.2(17) . .
C18 N6 Mn1 110.6(16) . .
C19 N7 Mn2 107.5(15) . .
C24 N8 Mn2 104.4(18) . .
C25 N9 Mn2 111.4(13) . .
C30 N10 Mn2 111.2(13) . .
C31 N11 Mn2 109(2) . .
C36 N12 Mn2 109(2) . .
C2 C1 C6 110(3) . .
C2 C1 N1 107(3) . .
C6 C1 N1 113(3) . .
C2 C1 H1 108.6 . .
C6 C1 H1 108.6 . .
N1 C1 H1 108.6 . .
C1 C2 C3 115(3) . .
C1 C2 H2A 108.6 . .
C3 C2 H2A 108.6 . .
C1 C2 H2B 108.6 . .
C3 C2 H2B 108.6 . .
H2A C2 H2B 107.6 . .
C4 C3 C2 106(3) . .
C4 C3 H3A 110.4 . .
C2 C3 H3A 110.4 . .
C4 C3 H3B 110.4 . .
C2 C3 H3B 110.4 . .
H3A C3 H3B 108.6 . .
C5 C4 C3 112(3) . .
C5 C4 H4A 109.2 . .
C3 C4 H4A 109.2 . .
C5 C4 H4B 109.2 . .
C3 C4 H4B 109.2 . .
H4A C4 H4B 107.9 . .
C4 C5 C6 114(3) . .
C4 C5 H5A 108.8 . .
C6 C5 H5A 108.8 . .
C4 C5 H5B 108.8 . .
C6 C5 H5B 108.8 . .
H5A C5 H5B 107.7 . .
C1 C6 N2 115(2) . .
C1 C6 C5 112(3) . .
N2 C6 C5 116(3) . .
C1 C6 H6 103.7 . .
N2 C6 H6 103.7 . .
C5 C6 H6 103.7 . .
C12 C7 N3 118(3) . .
C12 C7 C8 121(3) . .
N3 C7 C8 120(3) . .
C12 C7 H7 93.8 . .
N3 C7 H7 93.8 . .
C8 C7 H7 93.8 . .
C9 C8 C7 116(4) . .
C9 C8 H8A 108.2 . .
C7 C8 H8A 108.2 . .
C9 C8 H8B 108.2 . .
C7 C8 H8B 108.2 . .
H8A C8 H8B 107.4 . .
C8 C9 C10 118(4) . .
C8 C9 H9A 107.8 . .
C10 C9 H9A 107.8 . .
C8 C9 H9B 107.8 . .
C10 C9 H9B 107.8 . .
H9A C9 H9B 107.1 . .
C9 C10 C11 122(3) . .
C9 C10 H10A 106.8 . .
C11 C10 H10A 106.8 . .
C9 C10 H10B 106.8 . .
C11 C10 H10B 106.8 . .
H10A C10 H10B 106.7 . .
C12 C11 C10 111(3) . .
C12 C11 H11A 109.4 . .
C10 C11 H11A 109.4 . .
C12 C11 H11B 109.4 . .
C10 C11 H11B 109.4 . .
H11A C11 H11B 108.0 . .
C11 C12 C7 125(3) . .
C11 C12 N4 116(3) . .
C7 C12 N4 118(3) . .
C11 C12 H12 93.6 . .
C7 C12 H12 93.6 . .
N4 C12 H12 93.6 . .
C18 C13 C14 93(2) . .
C18 C13 N5 102(2) . .
C14 C13 N5 161(3) . .
C18 C13 H13 94.9 . .
C14 C13 H13 94.9 . .
N5 C13 H13 94.9 . .
C13 C14 C15 72(2) . .
C13 C14 H14A 116.4 . .
C15 C14 H14A 116.4 . .
C13 C14 H14B 116.4 . .
C15 C14 H14B 116.4 . .
H14A C14 H14B 113.4 . .
C16 C15 C14 114(3) . .
C16 C15 H15A 108.7 . .
C14 C15 H15A 108.7 . .
C16 C15 H15B 108.7 . .
C14 C15 H15B 108.7 . .
H15A C15 H15B 107.6 . .
C15 C16 C17 112(3) . .
C15 C16 H16A 109.1 . .
C17 C16 H16A 109.1 . .
C15 C16 H16B 109.1 . .
C17 C16 H16B 109.1 . .
H16A C16 H16B 107.8 . .
C18 C17 C16 113(3) . .
C18 C17 H17A 108.9 . .
C16 C17 H17A 108.9 . .
C18 C17 H17B 108.9 . .
C16 C17 H17B 108.9 . .
H17A C17 H17B 107.7 . .
N6 C18 C17 124(3) . .
N6 C18 C13 112(2) . .
C17 C18 C13 93(3) . .
N6 C18 H18 108.9 . .
C17 C18 H18 108.9 . .
C13 C18 H18 108.9 . .
N7 C19 C24 107(3) . .
N7 C19 C20 105(3) . .
C24 C19 C20 116(3) . .
N7 C19 H19 109.5 . .
C24 C19 H19 109.5 . .
C20 C19 H19 109.5 . .
C21 C20 C19 121(3) . .
C21 C20 H20A 107.1 . .
C19 C20 H20A 107.1 . .
C21 C20 H20B 107.1 . .
C19 C20 H20B 107.1 . .
H20A C20 H20B 106.8 . .
C20 C21 C22 109(3) . .
C20 C21 H21A 109.8 . .
C22 C21 H21A 109.8 . .
C20 C21 H21B 109.8 . .
C22 C21 H21B 109.8 . .
H21A C21 H21B 108.3 . .
C23 C22 C21 128(3) . .
C23 C22 H22A 105.4 . .
C21 C22 H22A 105.4 . .
C23 C22 H22B 105.4 . .
C21 C22 H22B 105.4 . .
H22A C22 H22B 106.0 . .
C24 C23 C22 110(3) . .
C24 C23 H23A 109.7 . .
C22 C23 H23A 109.7 . .
C24 C23 H23B 109.7 . .
C22 C23 H23B 109.7 . .
H23A C23 H23B 108.2 . .
C23 C24 C19 121(3) . .
C23 C24 N8 119(3) . .
C19 C24 N8 111(3) . .
C23 C24 H24 100.1 . .
C19 C24 H24 100.1 . .
N8 C24 H24 100.1 . .
C30 C25 N9 118(2) . .
C30 C25 C26 124(2) . .
N9 C25 C26 116(2) . .
C30 C25 H25 95.2 . .
N9 C25 H25 95.2 . .
C26 C25 H25 95.2 . .
C27 C26 C25 112(2) . .
C27 C26 H26A 109.1 . .
C25 C26 H26A 109.1 . .
C27 C26 H26B 109.1 . .
C25 C26 H26B 109.1 . .
H26A C26 H26B 107.9 . .
C26 C27 C28 128(3) . .
C26 C27 H27A 105.2 . .
C28 C27 H27A 105.2 . .
C26 C27 H27B 105.3 . .
C28 C27 H27B 105.3 . .
H27A C27 H27B 106.0 . .
C27 C28 C29 114(3) . .
C27 C28 H28A 108.8 . .
C29 C28 H28A 108.8 . .
C27 C28 H28B 108.8 . .
C29 C28 H28B 108.8 . .
H28A C28 H28B 107.7 . .
C30 C29 C28 122(2) . .
C30 C29 H29A 106.9 . .
C28 C29 H29A 106.9 . .
C30 C29 H29B 106.9 . .
C28 C29 H29B 106.9 . .
H29A C29 H29B 106.7 . .
C25 C30 N10 121.0(19) . .
C25 C30 C29 118(2) . .
N10 C30 C29 121(2) . .
C25 C30 H30 91.6 . .
N10 C30 H30 91.6 . .
C29 C30 H30 91.6 . .
N11 C31 C36 119(4) . .
N11 C31 C32 125(4) . .
C36 C31 C32 116(4) . .
N11 C31 H31 91.1 . .
C36 C31 H31 91.1 . .
C32 C31 H31 91.1 . .
C33 C32 C31 120(4) . .
C33 C32 H32A 107.3 . .
C31 C32 H32A 107.3 . .
C33 C32 H32B 107.3 . .
C31 C32 H32B 107.3 . .
H32A C32 H32B 106.9 . .
C34 C33 C32 114(4) . .
C34 C33 H33A 108.8 . .
C32 C33 H33A 108.8 . .
C34 C33 H33B 108.9 . .
C32 C33 H33B 108.9 . .
H33A C33 H33B 107.7 . .
C35 C34 C33 122(4) . .
C35 C34 H34A 106.8 . .
C33 C34 H34A 106.8 . .
C35 C34 H34B 106.8 . .
C33 C34 H34B 106.8 . .
H34A C34 H34B 106.6 . .
C34 C35 C36 106(4) . .
C34 C35 H35A 110.6 . .
C36 C35 H35A 110.6 . .
C34 C35 H35B 110.6 . .
C36 C35 H35B 110.6 . .
H35A C35 H35B 108.8 . .
N12 C36 C31 109(4) . .
N12 C36 C35 106(4) . .
C31 C36 C35 126(4) . .
N12 C36 H36 105.0 . .
C31 C36 H36 105.0 . .
C35 C36 H36 105.0 . .

loop_
_geom_bond_atom_site_label_1
_geom_bond_atom_site_label_2
_geom_bond_distance
_geom_bond_site_symmetry_2
In1 Te3 2.738(2) .
In1 Te2 2.7539(18) .
In1 Te9 2.7548(18) 4_666
In1 Te1 2.9236(18) .
In2 Te4 2.7244(19) .
In2 Te5 2.7508(19) 4_666
In2 Te7 2.8473(18) 4_666
In2 Te1 2.8694(17) .
In3 Te6 2.7597(18) .
In3 Te2 2.7634(18) .
In3 Te5 2.7686(17) .
In3 Te7 2.8813(19) .
In4 Te3 2.739(2) .
In4 Te8 2.7565(18) .
In4 Te6 2.7679(19) .
In4 Te4 2.7708(19) .
In5 Te8 2.7375(18) .
In5 Te10 2.7643(19) 4_565
In5 Te9 2.7762(19) .
In5 Te7 2.8355(18) .
Mn1 N2 2.28(2) .
Mn1 N3 2.28(2) .
Mn1 N4 2.30(2) .
Mn1 N5 2.30(2) .
Mn1 N1 2.32(2) .
Mn1 N6 2.32(2) .
Mn2 N11 2.24(3) .
Mn2 N10 2.256(19) .
Mn2 N12 2.27(3) .
Mn2 N9 2.271(19) .
Mn2 N8 2.28(2) .
Mn2 N7 2.34(2) .
Te1 Te10 2.8169(18) .
Te5 In2 2.7508(19) 4_565
Te7 In2 2.8473(18) 4_565
Te9 In1 2.7548(18) 4_565
Te10 In5 2.7642(19) 4_666
N1 C1 1.51(4) .
N2 C6 1.47(3) .
N3 C7 1.46(4) .
N4 C12 1.49(3) .
N5 C13 1.567(18) .
N6 C18 1.498(17) .
N7 C19 1.47(4) .
N8 C24 1.50(4) .
N9 C25 1.43(3) .
N10 C30 1.40(3) .
N11 C31 1.43(5) .
N12 C36 1.435(19) .
C1 C2 1.43(4) .
C1 C6 1.46(3) .
C1 H1 0.9800 .
C2 C3 1.63(4) .
C2 H2A 0.9700 .
C2 H2B 0.9700 .
C3 C4 1.51(4) .
C3 H3A 0.9700 .
C3 H3B 0.9700 .
C4 C5 1.50(4) .
C4 H4A 0.9700 .
C4 H4B 0.9700 .
C5 C6 1.506(18) .
C5 H5A 0.9700 .
C5 H5B 0.9700 .
C6 H6 0.9800 .
C7 C12 1.42(4) .
C7 C8 1.47(4) .
C7 H7 0.9800 .
C8 C9 1.37(4) .
C8 H8A 0.9700 .
C8 H8B 0.9700 .
C9 C10 1.49(5) .
C9 H9A 0.9700 .
C9 H9B 0.9700 .
C10 C11 1.53(4) .
C10 H10A 0.9700 .
C10 H10B 0.9700 .
C11 C12 1.42(4) .
C11 H11A 0.9700 .
C11 H11B 0.9700 .
C12 H12 0.9800 .
C13 C18 1.513(18) .
C13 C14 1.539(18) .
C13 H13 0.9800 .
C14 C15 1.60(5) .
C14 H14A 0.9700 .
C14 H14B 0.9700 .
C15 C16 1.50(4) .
C15 H15A 0.9700 .
C15 H15B 0.9700 .
C16 C17 1.553(19) .
C16 H16A 0.9700 .
C16 H16B 0.9700 .
C17 C18 1.510(18) .
C17 H17A 0.9700 .
C17 H17B 0.9700 .
C18 H18 0.9800 .
C19 C24 1.473(18) .
C19 C20 1.478(18) .
C19 H19 0.9800 .
C20 C21 1.448(18) .
C20 H20A 0.9700 .
C20 H20B 0.9700 .
C21 C22 1.459(18) .
C21 H21A 0.9700 .
C21 H21B 0.9700 .
C22 C23 1.454(18) .
C22 H22A 0.9700 .
C22 H22B 0.9700 .
C23 C24 1.451(18) .
C23 H23A 0.9700 .
C23 H23B 0.9700 .
C24 H24 0.9800 .
C25 C30 1.429(16) .
C25 C26 1.445(16) .
C25 H25 0.9800 .
C26 C27 1.427(16) .
C26 H26A 0.9700 .
C26 H26B 0.9700 .
C27 C28 1.422(16) .
C27 H27A 0.9700 .
C27 H27B 0.9700 .
C28 C29 1.441(16) .
C28 H28A 0.9700 .
C28 H28B 0.9700 .
C29 C30 1.434(16) .
C29 H29A 0.9700 .
C29 H29B 0.9700 .
C30 H30 0.9800 .
C31 C36 1.46(2) .
C31 C32 1.47(2) .
C31 H31 0.9800 .
C32 C33 1.46(2) .
C32 H32A 0.9700 .
C32 H32B 0.9700 .
C33 C34 1.45(2) .
C33 H33A 0.9700 .
C33 H33B 0.9700 .
C34 C35 1.45(2) .
C34 H34A 0.9700 .
C34 H34B 0.9700 .
C35 C36 1.46(2) .
C35 H35A 0.9700 .
C35 H35B 0.9700 .
C36 H36 0.9800 .

loop_
_geom_torsion_atom_site_label_1
_geom_torsion_atom_site_label_2
_geom_torsion_atom_site_label_3
_geom_torsion_atom_site_label_4
_geom_torsion
_geom_torsion_site_symmetry_1
_geom_torsion_site_symmetry_4
Te4 In2 Te1 Te10 -176.62(7) . .
Te5 In2 Te1 Te10 58.42(6) 4_666 .
Te7 In2 Te1 Te10 -46.96(6) 4_666 .
Te4 In2 Te1 In1 -74.65(8) . .
Te5 In2 Te1 In1 160.39(5) 4_666 .
Te7 In2 Te1 In1 55.01(6) 4_666 .
Te3 In1 Te1 Te10 136.45(6) . .
Te2 In1 Te1 Te10 -105.65(6) . .
Te9 In1 Te1 Te10 15.66(7) 4_666 .
Te3 In1 Te1 In2 41.74(7) . .
Te2 In1 Te1 In2 159.64(5) . .
Te9 In1 Te1 In2 -79.05(7) 4_666 .
Te3 In1 Te2 In3 50.18(7) . .
Te9 In1 Te2 In3 177.11(6) 4_666 .
Te1 In1 Te2 In3 -66.54(6) . .
Te6 In3 Te2 In1 34.67(8) . .
Te5 In3 Te2 In1 161.26(6) . .
Te7 In3 Te2 In1 -94.01(6) . .
Te2 In1 Te3 In4 -87.52(7) . .
Te9 In1 Te3 In4 142.42(6) 4_666 .
Te1 In1 Te3 In4 22.05(8) . .
Te8 In4 Te3 In1 153.24(6) . .
Te6 In4 Te3 In1 27.13(8) . .
Te4 In4 Te3 In1 -87.91(8) . .
Te5 In2 Te4 In4 147.67(6) 4_666 .
Te7 In2 Te4 In4 -101.07(7) 4_666 .
Te1 In2 Te4 In4 24.18(8) . .
Te3 In4 Te4 In2 58.75(8) . .
Te8 In4 Te4 In2 178.10(6) . .
Te6 In4 Te4 In2 -61.28(7) . .
Te6 In3 Te5 In2 -120.71(6) . 4_565
Te2 In3 Te5 In2 110.33(6) . 4_565
Te7 In3 Te5 In2 -0.99(5) . 4_565
Te2 In3 Te6 In4 -83.66(7) . .
Te5 In3 Te6 In4 150.34(6) . .
Te7 In3 Te6 In4 41.38(7) . .
Te3 In4 Te6 In3 39.06(8) . .
Te8 In4 Te6 In3 -83.59(7) . .
Te4 In4 Te6 In3 160.73(6) . .
Te8 In5 Te7 In2 -154.25(6) . 4_565
Te10 In5 Te7 In2 -27.03(7) 4_565 4_565
Te9 In5 Te7 In2 86.27(6) . 4_565
Te8 In5 Te7 In3 -72.72(7) . .
Te10 In5 Te7 In3 54.50(6) 4_565 .
Te9 In5 Te7 In3 167.80(5) . .
Te6 In3 Te7 In5 21.86(7) . .
Te2 In3 Te7 In5 151.11(5) . .
Te5 In3 Te7 In5 -95.32(6) . .
Te6 In3 Te7 In2 118.15(6) . 4_565
Te2 In3 Te7 In2 -112.60(6) . 4_565
Te5 In3 Te7 In2 0.97(5) . 4_565
Te10 In5 Te8 In4 -80.55(8) 4_565 .
Te9 In5 Te8 In4 161.35(6) . .
Te7 In5 Te8 In4 40.29(8) . .
Te3 In4 Te8 In5 -84.38(7) . .
Te6 In4 Te8 In5 39.91(8) . .
Te4 In4 Te8 In5 152.85(7) . .
Te8 In5 Te9 In1 170.70(6) . 4_565
Te10 In5 Te9 In1 46.59(7) 4_565 4_565
Te7 In5 Te9 In1 -65.04(7) . 4_565
In2 Te1 Te10 In5 61.12(6) . 4_666
In1 Te1 Te10 In5 -40.76(6) . 4_666
N2 Mn1 N1 C1 5.6(19) . .
N3 Mn1 N1 C1 70(3) . .
N4 Mn1 N1 C1 120(2) . .
N5 Mn1 N1 C1 -144(2) . .
N6 Mn1 N1 C1 -73(2) . .
N3 Mn1 N2 C6 -142.4(19) . .
N4 Mn1 N2 C6 -67(2) . .
N5 Mn1 N2 C6 75(2) . .
N1 Mn1 N2 C6 14.2(18) . .
N6 Mn1 N2 C6 131.1(19) . .
N2 Mn1 N3 C7 86(2) . .
N4 Mn1 N3 C7 -27(2) . .
N5 Mn1 N3 C7 -117(2) . .
N1 Mn1 N3 C7 25(3) . .
N6 Mn1 N3 C7 171(2) . .
N2 Mn1 N4 C12 -66(2) . .
N3 Mn1 N4 C12 20(2) . .
N5 Mn1 N4 C12 135(2) . .
N1 Mn1 N4 C12 -140(2) . .
N6 Mn1 N4 C12 66(3) . .
N2 Mn1 N5 C13 29(3) . .
N3 Mn1 N5 C13 -108(2) . .
N4 Mn1 N5 C13 175(2) . .
N1 Mn1 N5 C13 88(2) . .
N6 Mn1 N5 C13 -30(2) . .
N2 Mn1 N6 C18 -151.9(19) . .
N3 Mn1 N6 C18 116.4(19) . .
N4 Mn1 N6 C18 71(3) . .
N5 Mn1 N6 C18 -1.9(19) . .
N1 Mn1 N6 C18 -79(2) . .
N11 Mn2 N7 C19 80(2) . .
N10 Mn2 N7 C19 -80(4) . .
N12 Mn2 N7 C19 157(2) . .
N9 Mn2 N7 C19 -109.2(19) . .
N8 Mn2 N7 C19 -12.4(19) . .
N11 Mn2 N8 C24 -116(2) . .
N10 Mn2 N8 C24 147(2) . .
N12 Mn2 N8 C24 -61(5) . .
N9 Mn2 N8 C24 69(2) . .
N7 Mn2 N8 C24 -19(2) . .
N11 Mn2 N9 C25 -65(6) . .
N10 Mn2 N9 C25 -2(2) . .
N12 Mn2 N9 C25 -98(2) . .
N8 Mn2 N9 C25 93(2) . .
N7 Mn2 N9 C25 170(2) . .
N11 Mn2 N10 C30 165(2) . .
N12 Mn2 N10 C30 87(2) . .
N9 Mn2 N10 C30 -4.9(19) . .
N8 Mn2 N10 C30 -100(2) . .
N7 Mn2 N10 C30 -35(4) . .
N10 Mn2 N11 C31 -98(3) . .
N12 Mn2 N11 C31 -2(3) . .
N9 Mn2 N11 C31 -36(7) . .
N8 Mn2 N11 C31 165(3) . .
N7 Mn2 N11 C31 87(3) . .
N11 Mn2 N12 C36 25(3) . .
N10 Mn2 N12 C36 120(3) . .
N9 Mn2 N12 C36 -162(3) . .
N8 Mn2 N12 C36 -32(6) . .
N7 Mn2 N12 C36 -72(3) . .
Mn1 N1 C1 C2 97(2) . .
Mn1 N1 C1 C6 -25(3) . .
C6 C1 C2 C3 -57(4) . .
N1 C1 C2 C3 179(2) . .
C1 C2 C3 C4 55(4) . .
C2 C3 C4 C5 -50(4) . .
C3 C4 C5 C6 53(4) . .
C2 C1 C6 N2 -81(4) . .
N1 C1 C6 N2 40(4) . .
C2 C1 C6 C5 55(4) . .
N1 C1 C6 C5 176(3) . .
Mn1 N2 C6 C1 -34(3) . .
Mn1 N2 C6 C5 -168(2) . .
C4 C5 C6 C1 -54(4) . .
C4 C5 C6 N2 82(3) . .
Mn1 N3 C7 C12 32(4) . .
Mn1 N3 C7 C8 -161(3) . .
C12 C7 C8 C9 -23(6) . .
N3 C7 C8 C9 171(4) . .
C7 C8 C9 C10 29(6) . .
C8 C9 C10 C11 -26(7) . .
C9 C10 C11 C12 13(6) . .
C10 C11 C12 C7 -6(6) . .
C10 C11 C12 N4 -173(3) . .
N3 C7 C12 C11 178(4) . .
C8 C7 C12 C11 11(7) . .
N3 C7 C12 N4 -15(6) . .
C8 C7 C12 N4 178(3) . .
Mn1 N4 C12 C11 158(3) . .
Mn1 N4 C12 C7 -10(4) . .
Mn1 N5 C13 C18 55(3) . .
Mn1 N5 C13 C14 -162(10) . .
C18 C13 C14 C15 111(3) . .
N5 C13 C14 C15 -33(11) . .
C13 C14 C15 C16 -71(3) . .
C14 C15 C16 C17 34(4) . .
C15 C16 C17 C18 -12(5) . .
Mn1 N6 C18 C17 -74(3) . .
Mn1 N6 C18 C13 35(3) . .
C16 C17 C18 N6 155(3) . .
C16 C17 C18 C13 36(4) . .
C14 C13 C18 N6 132(3) . .
N5 C13 C18 N6 -60(3) . .
C14 C13 C18 C17 -100(3) . .
N5 C13 C18 C17 69(3) . .
Mn2 N7 C19 C24 43(3) . .
Mn2 N7 C19 C20 166(2) . .
N7 C19 C20 C21 -149(3) . .
C24 C19 C20 C21 -31(5) . .
C19 C20 C21 C22 31(5) . .
C20 C21 C22 C23 -35(6) . .
C21 C22 C23 C24 34(7) . .
C22 C23 C24 C19 -29(6) . .
C22 C23 C24 N8 -173(3) . .
N7 C19 C24 C23 147(4) . .
C20 C19 C24 C23 30(6) . .
N7 C19 C24 N8 -66(4) . .
C20 C19 C24 N8 177(3) . .
Mn2 N8 C24 C23 -161(3) . .
Mn2 N8 C24 C19 51(4) . .
Mn2 N9 C25 C30 9(4) . .
Mn2 N9 C25 C26 172(3) . .
C30 C25 C26 C27 -9(5) . .
N9 C25 C26 C27 -171(3) . .
C25 C26 C27 C28 13(6) . .
C26 C27 C28 C29 -15(6) . .
C27 C28 C29 C30 13(5) . .
N9 C25 C30 N10 -15(5) . .
C26 C25 C30 N10 -177(3) . .
N9 C25 C30 C29 170(3) . .
C26 C25 C30 C29 9(5) . .
Mn2 N10 C30 C25 12(4) . .
Mn2 N10 C30 C29 -173(3) . .
C28 C29 C30 C25 -11(5) . .
C28 C29 C30 N10 175(3) . .
Mn2 N11 C31 C36 -22(6) . .
Mn2 N11 C31 C32 154(5) . .
N11 C31 C32 C33 178(5) . .
C36 C31 C32 C33 -6(8) . .
C31 C32 C33 C34 -10(8) . .
C32 C33 C34 C35 42(9) . .
C33 C34 C35 C36 -49(8) . .
Mn2 N12 C36 C31 -42(5) . .
Mn2 N12 C36 C35 -179(3) . .
N11 C31 C36 N12 45(7) . .
C32 C31 C36 N12 -132(5) . .
N11 C31 C36 C35 171(5) . .
C32 C31 C36 C35 -5(8) . .
C34 C35 C36 N12 158(4) . .
C34 C35 C36 C31 30(8) . .
